data_7150457
loop_
_publ_author_name
'Frixa, Christophe'
'Mahon, Mary F.'
'Thompson, Andrew S.'
'Threadgill, Michael D.'

_publ_section_title
;
 Synthesis of meso-substituted porphyrins carrying carboranes and
 oligo(ethylene glycol) units for potential applications in boron
 neutron capture therapyElectronic supplementary information (ESI)
 available: experimental details for the synthesis of compounds 12--15,
 31 and 32. See http://www.rsc.org/suppdata/ob/b2/b209534c/
;
_journal_issue 2
_journal_name_full 'Organic &amp;  Biomolecular Chemistry'
_journal_page_first 306
_journal_paper_doi 10.1039/b209534c
_journal_volume 1
_journal_year 2003
_chemical_formula_sum 'C48 H48 B20 N6 O4'
_chemical_formula_weight 989.12
_chemical_name_systematic
;
?
;
_space_group_IT_number 14
_symmetry_cell_setting monoclinic
_symmetry_space_group_name_Hall '-P 2yn'
_symmetry_space_group_name_H-M 'P 1 21/n 1'
_atom_sites_solution_hydrogens geom
_atom_sites_solution_primary direct
_atom_sites_solution_secondary difmap
_audit_creation_method SHELXL-97
_cell_angle_alpha 90.00
_cell_angle_beta 105.0470(11)
_cell_angle_gamma 90.00
_cell_formula_units_Z 2
_cell_length_a 14.5870(2)
_cell_length_b 7.00000(10)
_cell_length_c 27.8680(4)
_cell_measurement_reflns_used 25
_cell_measurement_temperature 150(2)
_cell_measurement_theta_max 18
_cell_measurement_theta_min 12
_cell_volume 2748.01(7)
_computing_data_reduction 'Denzo and Scalepack (otwinowski & Minor, 1997'
_computing_molecular_graphics 'ORTEX (P.McArdle, 1995)'
_computing_publication_material 'SHELXL-97/2 (Sheldrick,1997)'
_computing_structure_refinement 'SHELXL-97 (Sheldrick, 1997)'
_computing_structure_solution 'SHELXS-97 (Sheldrick, 1990)'
_diffrn_ambient_temperature 150(2)
_diffrn_measured_fraction_theta_full 0.995
_diffrn_measured_fraction_theta_max 0.995
_diffrn_measurement_device_type KappaCCD
_diffrn_measurement_method KappaCCD
_diffrn_radiation_monochromator graphite
_diffrn_radiation_source 'fine-focus sealed tube'
_diffrn_radiation_type MoK\a
_diffrn_radiation_wavelength 0.71073
_diffrn_reflns_av_R_equivalents 0.0687
_diffrn_reflns_av_sigmaI/netI 0.0449
_diffrn_reflns_limit_h_max 17
_diffrn_reflns_limit_h_min -17
_diffrn_reflns_limit_k_max 8
_diffrn_reflns_limit_k_min -8
_diffrn_reflns_limit_l_max 34
_diffrn_reflns_limit_l_min -33
_diffrn_reflns_number 36917
_diffrn_reflns_theta_full 26.00
_diffrn_reflns_theta_max 26.00
_diffrn_reflns_theta_min 3.60
_exptl_absorpt_coefficient_mu 0.070
_exptl_absorpt_correction_T_max 0.9948
_exptl_absorpt_correction_T_min 0.9913
_exptl_absorpt_correction_type none
_exptl_crystal_colour v_dark_red
_exptl_crystal_density_diffrn 1.195
_exptl_crystal_density_method 'not measured'
_exptl_crystal_description Tabloid
_exptl_crystal_F_000 1020
_exptl_crystal_size_max 0.13
_exptl_crystal_size_mid 0.13
_exptl_crystal_size_min 0.08
_refine_diff_density_max 0.624
_refine_diff_density_min -0.309
_refine_diff_density_rms 0.065
_refine_ls_extinction_coef 0.022(4)
_refine_ls_extinction_expression Fc^*^=kFc[1+0.001xFc^2^\l^3^/sin(2\q)]^-1/4^
_refine_ls_extinction_method SHELXL
_refine_ls_goodness_of_fit_ref 1.019
_refine_ls_hydrogen_treatment mixed
_refine_ls_matrix_type full
_refine_ls_number_parameters 396
_refine_ls_number_reflns 5373
_refine_ls_number_restraints 1
_refine_ls_restrained_S_all 1.019
_refine_ls_R_factor_all 0.1002
_refine_ls_R_factor_gt 0.0757
_refine_ls_shift/su_max 0.007
_refine_ls_shift/su_mean 0.001
_refine_ls_structure_factor_coef Fsqd
_refine_ls_weighting_details 'calc w=1/[\s^2^(Fo^2^)+(0.1490P)^2^+2.2807P] where P=(Fo^2^+2Fc^2^)/3'
_refine_ls_weighting_scheme calc
_refine_ls_wR_factor_gt 0.2287
_refine_ls_wR_factor_ref 0.2490
_reflns_number_gt 3976
_reflns_number_total 5373
_reflns_threshold_expression >2sigma(I)
_cod_data_source_file b209534c.txt
_cod_data_source_block h01pharm1
_cod_depositor_comments
;
The following automatic conversions were performed:
'_atom_site_symetry_multiplicity' tag replaced with
'_atom_site_symmetry_multiplicity'.

Automatic conversion script
Id: cif_correct_tags 1440 2010-10-19 06:21:57Z saulius 

The following automatic conversions were performed:
'_symmetry_cell_setting' value 'Monoclinic' changed to 'monoclinic'
according to '/home/saulius/struct/CIF-dictionaries/cif_core.dic'
dictionary named 'cif_core.dic' version 2.4.1 from 2010-06-29.

Automatic conversion script
Id: cif_fix_enum 1527 2010-12-29 10:47:43Z saulius 
;
_cod_original_sg_symbol_H-M P21/n
_cod_database_code 7150457

loop_
_symmetry_equiv_pos_as_xyz
'x, y, z'
'-x+1/2, y+1/2, -z+1/2'
'-x, -y, -z'
'x-1/2, -y-1/2, z-1/2'

loop_
_atom_site_label
_atom_site_type_symbol
_atom_site_fract_x
_atom_site_fract_y
_atom_site_fract_z
_atom_site_U_iso_or_equiv
_atom_site_adp_type
_atom_site_occupancy
_atom_site_symmetry_multiplicity
_atom_site_calc_flag
_atom_site_refinement_flags
_atom_site_disorder_assembly
_atom_site_disorder_group
N1 N 0.09435(16) 0.2274(3) 0.02253(8) 0.0315(5) Uani 1 1 d D . .
H1 H 0.057(2) 0.122(4) 0.0162(13) 0.055(10) Uiso 1 1 d D . .
N2 N -0.08023(16) 0.1029(3) 0.04337(8) 0.0323(5) Uani 1 1 d . . .
N3 N 0.5519(3) 0.2452(6) 0.01799(16) 0.0507(10) Uani 0.70 1 d P A 1
O1 O 0.5538(3) 0.1890(6) 0.06007(14) 0.0630(10) Uani 0.70 1 d P A 1
O2 O 0.6242(3) 0.2893(6) 0.00563(15) 0.0678(11) Uani 0.70 1 d P A 1
N3A N 0.3416(10) 0.4867(15) -0.1499(4) 0.063(3) Uani 0.30 1 d P B 2
O1A O 0.2631(9) 0.4873(19) -0.1758(4) 0.096(4) Uani 0.30 1 d P B 2
O2A O 0.4111(8) 0.5595(18) -0.1575(4) 0.094(4) Uani 0.30 1 d P B 2
B1 B 0.0092(3) 0.4078(6) 0.28459(14) 0.0495(9) Uani 1 1 d . . .
H1A H -0.0630 0.3631 0.2622 0.059 Uiso 1 1 calc R C 1
B2 B 0.1154(3) 0.3039(5) 0.27642(12) 0.0443(9) Uani 1 1 d . I .
H2 H 0.1130 0.1883 0.2483 0.053 Uiso 1 1 calc R D 1
B3 B 0.1546(3) 0.6856(5) 0.30481(12) 0.0429(8) Uani 1 1 d . . .
H3 H 0.1784 0.8293 0.2951 0.051 Uiso 1 1 calc R E 1
B4 B 0.2046(3) 0.4791(6) 0.28812(13) 0.0489(9) Uani 1 1 d . I .
H4 H 0.2614 0.4818 0.2677 0.059 Uiso 1 1 calc R F 1
B5 B 0.2272(3) 0.5483(7) 0.35149(14) 0.0593(11) Uani 1 1 d . I .
H5 H 0.2991 0.5954 0.3735 0.071 Uiso 1 1 calc R . .
B6 B 0.1228(4) 0.6533(6) 0.35988(13) 0.0571(11) Uani 1 1 d . I .
H6 H 0.1254 0.7709 0.3874 0.068 Uiso 1 1 calc R G 1
B7 B 0.0312(4) 0.4784(6) 0.34787(15) 0.0587(11) Uani 1 1 d . I .
H7 H -0.0270 0.4798 0.3674 0.070 Uiso 1 1 calc R H 1
B8 B 0.0816(4) 0.2626(6) 0.33204(15) 0.0592(12) Uani 1 1 d . I .
H8 H 0.0572 0.1190 0.3415 0.071 Uiso 1 1 calc R . .
B9 B 0.2018(3) 0.3066(6) 0.33376(13) 0.0556(11) Uani 1 1 d . . .
H9 H 0.2572 0.1924 0.3441 0.067 Uiso 1 1 calc R I .
B10 B 0.1505(4) 0.4142(6) 0.37837(14) 0.0581(11) Uani 1 1 d . I .
H10 H 0.1715 0.3712 0.4184 0.070 Uiso 1 1 calc R . .
C1 C 0.0855(2) 0.3718(4) 0.05466(9) 0.0314(6) Uani 1 1 d . I .
C2 C 0.1604(2) 0.5038(4) 0.05604(10) 0.0370(7) Uani 1 1 d . . .
H2A H 0.1717 0.6185 0.0749 0.044 Uiso 1 1 calc R . .
C3 C 0.2126(2) 0.4381(4) 0.02595(10) 0.0395(7) Uani 1 1 d . . .
H3A H 0.2665 0.4991 0.0198 0.047 Uiso 1 1 calc R . .
C4 C 0.1724(2) 0.2599(4) 0.00494(10) 0.0341(6) Uani 1 1 d . . .
C5 C 0.2051(2) 0.1438(4) -0.02736(10) 0.0351(6) Uani 1 1 d . . .
C6 C -0.16290(19) 0.0262(4) 0.04948(10) 0.0340(6) Uani 1 1 d . . .
C7 C -0.1986(2) 0.1395(4) 0.08431(11) 0.0410(7) Uani 1 1 d . . .
H7A H -0.2553 0.1172 0.0942 0.049 Uiso 1 1 calc R . .
C8 C -0.1366(2) 0.2812(4) 0.09985(11) 0.0395(7) Uani 1 1 d . . .
H8A H -0.1404 0.3779 0.1232 0.047 Uiso 1 1 calc R . .
C9 C -0.0625(2) 0.2587(4) 0.07420(9) 0.0326(6) Uani 1 1 d . I .
C10 C 0.0158(2) 0.3817(4) 0.08069(9) 0.0320(6) Uani 1 1 d . . .
C21 C 0.2932(2) 0.2109(4) -0.04095(11) 0.0378(7) Uani 1 1 d . . .
C22 C 0.3818(2) 0.1978(4) -0.00693(12) 0.0440(7) Uani 1 1 d . A 1
H22 H 0.3877 0.1445 0.0251 0.053 Uiso 1 1 calc R A 1
C23 C 0.4606(2) 0.2631(5) -0.02033(13) 0.0487(8) Uani 1 1 d . A 1
C24 C 0.4553(3) 0.3400(5) -0.06579(14) 0.0565(9) Uani 1 1 d . A 1
H24 H 0.5109 0.3827 -0.0743 0.068 Uiso 1 1 calc R A 1
C25 C 0.3670(3) 0.3547(6) -0.09940(14) 0.0610(10) Uani 1 1 d . A 1
H25 H 0.3617 0.4112 -0.1310 0.073 Uiso 1 1 calc R A 1
C26 C 0.2866(3) 0.2877(5) -0.08738(12) 0.0499(8) Uani 1 1 d . A 1
H26 H 0.2267 0.2945 -0.1111 0.060 Uiso 1 1 calc R A 1
C31 C 0.02727(19) 0.5328(4) 0.12026(9) 0.0326(6) Uani 1 1 d . I 1
C32 C 0.0520(2) 0.4735(4) 0.17000(9) 0.0324(6) Uani 1 1 d . I 1
H32 H 0.0633 0.3419 0.1775 0.039 Uiso 1 1 calc R I 1
C33 C 0.0601(2) 0.6036(4) 0.20837(9) 0.0329(6) Uani 1 1 d . I 1
C34 C 0.0423(2) 0.7956(4) 0.19686(10) 0.0395(7) Uani 1 1 d . I 1
H34 H 0.0457 0.8861 0.2227 0.047 Uiso 1 1 calc R I 1
C35 C 0.0197(2) 0.8550(4) 0.14779(11) 0.0419(7) Uani 1 1 d . I 1
H35 H 0.0088 0.9867 0.1402 0.050 Uiso 1 1 calc R I 1
C36 C 0.0129(2) 0.7239(4) 0.10963(10) 0.0374(7) Uani 1 1 d . I 1
H36 H -0.0018 0.7663 0.0761 0.045 Uiso 1 1 calc R I 1
C41 C 0.0887(2) 0.5366(4) 0.26135(10) 0.0352(7) Uani 1 1 d . I 1
C42 C 0.0395(3) 0.6425(5) 0.30293(12) 0.0560(9) Uani 1 1 d . I 1
H42 H -0.0151 0.7580 0.2919 0.067 Uiso 1 1 calc R I 1

loop_
_atom_site_aniso_label
_atom_site_aniso_U_11
_atom_site_aniso_U_22
_atom_site_aniso_U_33
_atom_site_aniso_U_23
_atom_site_aniso_U_13
_atom_site_aniso_U_12
N1 0.0348(12) 0.0343(12) 0.0237(11) -0.0033(9) 0.0046(9) -0.0067(10)
N2 0.0370(13) 0.0320(12) 0.0253(11) -0.0029(9) 0.0036(9) -0.0040(10)
N3 0.046(2) 0.050(2) 0.059(3) -0.0023(19) 0.0198(19) -0.0084(18)
O1 0.053(2) 0.075(3) 0.060(2) 0.0104(19) 0.0105(17) -0.0093(18)
O2 0.047(2) 0.079(3) 0.081(3) 0.001(2) 0.0225(19) -0.0170(19)
N3A 0.083(8) 0.054(6) 0.072(7) 0.026(5) 0.055(7) 0.010(6)
O1A 0.092(8) 0.123(10) 0.077(7) 0.063(7) 0.029(6) -0.001(7)
O2A 0.092(8) 0.106(8) 0.106(8) 0.030(7) 0.064(7) -0.019(7)
B1 0.057(2) 0.048(2) 0.044(2) 0.0021(16) 0.0142(17) -0.0097(18)
B2 0.070(2) 0.0289(16) 0.0304(16) 0.0002(13) 0.0075(16) 0.0062(16)
B3 0.063(2) 0.0350(18) 0.0264(16) -0.0018(13) 0.0036(15) -0.0058(16)
B4 0.048(2) 0.062(2) 0.0324(17) 0.0033(16) 0.0030(15) 0.0036(18)
B5 0.066(3) 0.068(3) 0.0342(19) -0.0053(18) -0.0054(17) -0.002(2)
B6 0.094(3) 0.048(2) 0.0269(17) -0.0058(15) 0.0119(18) 0.006(2)
B7 0.082(3) 0.060(3) 0.041(2) 0.0072(18) 0.030(2) 0.006(2)
B8 0.100(4) 0.039(2) 0.042(2) 0.0065(16) 0.024(2) -0.003(2)
B9 0.079(3) 0.056(2) 0.0275(17) 0.0039(16) 0.0046(17) 0.019(2)
B10 0.093(3) 0.052(2) 0.0288(17) 0.0068(16) 0.0145(18) 0.014(2)
C1 0.0385(14) 0.0308(13) 0.0211(12) -0.0010(10) 0.0009(10) -0.0020(11)
C2 0.0430(16) 0.0348(15) 0.0308(14) -0.0060(11) 0.0053(12) -0.0078(12)
C3 0.0414(16) 0.0415(16) 0.0348(15) -0.0054(12) 0.0088(12) -0.0125(13)
C4 0.0362(15) 0.0356(15) 0.0283(13) -0.0004(11) 0.0045(11) -0.0045(12)
C5 0.0350(15) 0.0394(15) 0.0287(13) -0.0014(11) 0.0043(11) -0.0041(12)
C6 0.0320(14) 0.0379(15) 0.0306(13) -0.0024(11) 0.0056(11) -0.0016(12)
C7 0.0386(16) 0.0438(17) 0.0419(16) -0.0081(13) 0.0128(13) -0.0002(13)
C8 0.0408(16) 0.0388(16) 0.0378(15) -0.0086(12) 0.0083(12) 0.0003(13)
C9 0.0365(15) 0.0327(14) 0.0259(13) 0.0006(10) 0.0032(11) 0.0013(11)
C10 0.0399(15) 0.0296(14) 0.0223(12) 0.0015(10) 0.0005(10) -0.0008(11)
C21 0.0396(16) 0.0350(15) 0.0398(16) -0.0091(12) 0.0123(12) -0.0064(12)
C22 0.0464(18) 0.0396(16) 0.0455(17) -0.0066(13) 0.0110(14) -0.0085(13)
C23 0.0431(18) 0.0468(18) 0.058(2) -0.0141(15) 0.0156(15) -0.0087(14)
C24 0.053(2) 0.061(2) 0.064(2) -0.0153(18) 0.0316(18) -0.0165(17)
C25 0.070(2) 0.073(3) 0.048(2) 0.0024(18) 0.0294(18) -0.011(2)
C26 0.0509(19) 0.061(2) 0.0407(17) -0.0033(15) 0.0164(14) -0.0060(16)
C31 0.0351(14) 0.0326(14) 0.0274(13) -0.0026(11) 0.0035(11) -0.0025(11)
C32 0.0410(15) 0.0264(13) 0.0283(13) -0.0012(10) 0.0061(11) -0.0017(11)
C33 0.0385(15) 0.0310(14) 0.0273(13) -0.0004(10) 0.0048(11) -0.0018(11)
C34 0.0514(18) 0.0329(15) 0.0303(14) -0.0047(11) 0.0033(12) 0.0011(13)
C35 0.0559(19) 0.0288(14) 0.0348(15) 0.0028(11) 0.0011(13) 0.0030(13)
C36 0.0443(16) 0.0351(15) 0.0277(13) 0.0017(11) 0.0001(12) -0.0017(12)
C41 0.0485(17) 0.0291(14) 0.0266(13) -0.0019(11) 0.0074(11) -0.0019(12)
C42 0.080(3) 0.052(2) 0.0394(17) -0.0030(15) 0.0208(16) 0.0057(18)

loop_
_atom_type_symbol
_atom_type_description
_atom_type_scat_dispersion_real
_atom_type_scat_dispersion_imag
_atom_type_scat_source
C C 0.0033 0.0016 'International Tables Vol C Tables 4.2.6.8 and 6.1.1.4'
H H 0.0000 0.0000 'International Tables Vol C Tables 4.2.6.8 and 6.1.1.4'
N N 0.0061 0.0033 'International Tables Vol C Tables 4.2.6.8 and 6.1.1.4'
O O 0.0106 0.0060 'International Tables Vol C Tables 4.2.6.8 and 6.1.1.4'
B B 0.0013 0.0007 'International Tables Vol C Tables 4.2.6.8 and 6.1.1.4'

loop_
_geom_angle_atom_site_label_1
_geom_angle_atom_site_label_2
_geom_angle_atom_site_label_3
_geom_angle
_geom_angle_site_symmetry_1
_geom_angle_site_symmetry_3
_geom_angle_publ_flag
C4 N1 C1 109.7(2) . . ?
C9 N2 C6 105.2(2) . . ?
O2 N3 O1 122.6(4) . . ?
O2 N3 C23 116.9(4) . . ?
O1 N3 C23 120.5(4) . . ?
O1A N3A O2A 128.1(12) . . ?
C41 B1 C42 58.19(19) . . ?
C41 B1 B2 58.1(2) . . ?
C42 B1 B2 105.1(3) . . ?
C41 B1 B8 104.5(3) . . ?
C42 B1 B8 105.3(3) . . ?
B2 B1 B8 59.5(2) . . ?
C41 B1 B7 105.2(3) . . ?
C42 B1 B7 58.7(2) . . ?
B2 B1 B7 107.6(3) . . ?
B8 B1 B7 60.2(2) . . ?
C41 B2 B4 59.2(2) . . ?
C41 B2 B9 106.1(2) . . ?
B4 B2 B9 60.1(2) . . ?
C41 B2 B8 106.0(3) . . ?
B4 B2 B8 108.2(3) . . ?
B9 B2 B8 60.2(3) . . ?
C41 B2 B1 59.3(2) . . ?
B4 B2 B1 108.6(3) . . ?
B9 B2 B1 108.8(3) . . ?
B8 B2 B1 60.3(2) . . ?
C42 B3 C41 59.7(2) . . ?
C42 B3 B6 60.8(2) . . ?
C41 B3 B6 108.7(3) . . ?
C42 B3 B4 109.0(3) . . ?
C41 B3 B4 59.7(2) . . ?
B6 B3 B4 110.9(3) . . ?
C42 B3 B5 109.3(3) . . ?
C41 B3 B5 108.5(3) . . ?
B6 B3 B5 61.0(2) . . ?
B4 B3 B5 61.5(2) . . ?
C41 B4 B3 59.0(2) . . ?
C41 B4 B2 58.8(2) . . ?
B3 B4 B2 106.8(3) . . ?
C41 B4 B9 105.7(3) . . ?
B3 B4 B9 106.7(3) . . ?
B2 B4 B9 60.0(2) . . ?
C41 B4 B5 106.1(3) . . ?
B3 B4 B5 59.3(2) . . ?
B2 B4 B5 108.2(3) . . ?
B9 B4 B5 60.2(2) . . ?
B3 B5 B6 59.2(2) . . ?
B3 B5 B9 106.0(3) . . ?
B6 B5 B9 108.1(3) . . ?
B3 B5 B10 106.3(3) . . ?
B6 B5 B10 60.1(3) . . ?
B9 B5 B10 60.2(3) . . ?
B3 B5 B4 59.1(2) . . ?
B6 B5 B4 107.6(3) . . ?
B9 B5 B4 59.5(2) . . ?
B10 B5 B4 107.6(3) . . ?
B3 B6 C42 58.6(2) . . ?
B3 B6 B5 59.8(2) . . ?
C42 B6 B5 106.6(3) . . ?
B3 B6 B10 106.8(3) . . ?
C42 B6 B10 106.2(3) . . ?
B5 B6 B10 60.2(3) . . ?
B3 B6 B7 106.5(3) . . ?
C42 B6 B7 58.9(2) . . ?
B5 B6 B7 108.7(3) . . ?
B10 B6 B7 60.5(3) . . ?
C42 B7 B1 59.6(2) . . ?
C42 B7 B6 59.2(2) . . ?
B1 B7 B6 108.1(3) . . ?
C42 B7 B8 105.8(3) . . ?
B1 B7 B8 60.0(2) . . ?
B6 B7 B8 106.9(3) . . ?
C42 B7 B10 105.6(3) . . ?
B1 B7 B10 107.7(3) . . ?
B6 B7 B10 59.4(3) . . ?
B8 B7 B10 59.4(3) . . ?
B2 B8 B10 107.9(3) . . ?
B2 B8 B9 59.7(2) . . ?
B10 B8 B9 60.3(3) . . ?
B2 B8 B1 60.1(2) . . ?
B10 B8 B1 108.4(3) . . ?
B9 B8 B1 108.3(3) . . ?
B2 B8 B7 107.8(3) . . ?
B10 B8 B7 60.3(3) . . ?
B9 B8 B7 108.4(3) . . ?
B1 B8 B7 59.8(2) . . ?
B4 B9 B2 59.8(2) . . ?
B4 B9 B5 60.4(2) . . ?
B2 B9 B5 108.2(3) . . ?
B4 B9 B8 108.0(3) . . ?
B2 B9 B8 60.1(2) . . ?
B5 B9 B8 107.9(3) . . ?
B4 B9 B10 107.9(3) . . ?
B2 B9 B10 107.9(3) . . ?
B5 B9 B10 59.7(3) . . ?
B8 B9 B10 59.9(3) . . ?
B5 B10 B6 59.7(3) . . ?
B5 B10 B8 108.1(3) . . ?
B6 B10 B8 108.1(3) . . ?
B5 B10 B9 60.1(3) . . ?
B6 B10 B9 107.7(3) . . ?
B8 B10 B9 59.8(3) . . ?
B5 B10 B7 108.1(3) . . ?
B6 B10 B7 60.1(3) . . ?
B8 B10 B7 60.3(3) . . ?
B9 B10 B7 108.0(3) . . ?
N1 C1 C10 125.3(2) . . ?
N1 C1 C2 107.0(2) . . ?
C10 C1 C2 127.7(2) . . ?
C3 C2 C1 108.3(2) . . ?
C2 C3 C4 108.2(3) . . ?
N1 C4 C5 126.4(3) . . ?
N1 C4 C3 106.7(2) . . ?
C5 C4 C3 126.9(3) . . ?
C4 C5 C6 126.5(3) . 3 ?
C4 C5 C21 116.2(2) . . ?
C6 C5 C21 117.3(2) 3 . ?
N2 C6 C5 125.2(3) . 3 ?
N2 C6 C7 110.4(2) . . ?
C5 C6 C7 124.3(3) 3 . ?
C8 C7 C6 107.0(3) . . ?
C7 C8 C9 106.7(3) . . ?
N2 C9 C10 125.7(3) . . ?
N2 C9 C8 110.6(2) . . ?
C10 C9 C8 123.7(3) . . ?
C1 C10 C9 125.5(2) . . ?
C1 C10 C31 117.3(2) . . ?
C9 C10 C31 117.2(2) . . ?
C26 C21 C22 119.3(3) . . ?
C26 C21 C5 120.1(3) . . ?
C22 C21 C5 120.6(3) . . ?
C23 C22 C21 119.1(3) . . ?
C24 C23 C22 122.4(3) . . ?
C24 C23 N3 121.9(3) . . ?
C22 C23 N3 115.8(3) . . ?
C23 C24 C25 118.5(3) . . ?
C26 C25 C24 120.6(3) . . ?
C21 C26 C25 120.1(3) . . ?
C36 C31 C32 119.2(2) . . ?
C36 C31 C10 123.0(2) . . ?
C32 C31 C10 117.9(2) . . ?
C33 C32 C31 121.1(3) . . ?
C32 C33 C34 118.9(2) . . ?
C32 C33 C41 120.0(2) . . ?
C34 C33 C41 121.1(2) . . ?
C35 C34 C33 120.0(3) . . ?
C34 C35 C36 120.6(3) . . ?
C31 C36 C35 120.1(3) . . ?
C33 C41 C42 118.7(2) . . ?
C33 C41 B3 118.1(2) . . ?
C42 C41 B3 60.1(2) . . ?
C33 C41 B2 121.9(2) . . ?
C42 C41 B2 111.2(2) . . ?
B3 C41 B2 111.2(2) . . ?
C33 C41 B4 119.6(2) . . ?
C42 C41 B4 110.7(2) . . ?
B3 C41 B4 61.3(2) . . ?
B2 C41 B4 62.0(2) . . ?
C33 C41 B1 119.4(2) . . ?
C42 C41 B1 61.5(2) . . ?
B3 C41 B1 111.4(2) . . ?
B2 C41 B1 62.6(2) . . ?
B4 C41 B1 113.5(2) . . ?
C41 C42 B3 60.2(2) . . ?
C41 C42 B7 109.2(3) . . ?
B3 C42 B7 110.6(3) . . ?
C41 C42 B6 109.0(3) . . ?
B3 C42 B6 60.6(2) . . ?
B7 C42 B6 61.9(3) . . ?
C41 C42 B1 60.3(2) . . ?
B3 C42 B1 110.5(3) . . ?
B7 C42 B1 61.7(2) . . ?
B6 C42 B1 111.9(3) . . ?

loop_
_geom_bond_atom_site_label_1
_geom_bond_atom_site_label_2
_geom_bond_distance
_geom_bond_site_symmetry_2
_geom_bond_publ_flag
N1 C4 1.370(4) . ?
N1 C1 1.378(3) . ?
N2 C9 1.371(3) . ?
N2 C6 1.371(4) . ?
N3 O2 1.230(5) . ?
N3 O1 1.230(5) . ?
N3 C23 1.481(5) . ?
N3A O1A 1.185(16) . ?
N3A O2A 1.202(14) . ?
B1 C41 1.723(5) . ?
B1 C42 1.743(5) . ?
B1 B2 1.779(6) . ?
B1 B8 1.781(6) . ?
B1 B7 1.779(6) . ?
B2 C41 1.702(4) . ?
B2 B4 1.756(6) . ?
B2 B9 1.760(5) . ?
B2 B8 1.768(5) . ?
B3 C42 1.693(6) . ?
B3 C41 1.695(4) . ?
B3 B6 1.729(5) . ?
B3 B4 1.736(6) . ?
B3 B5 1.738(5) . ?
B4 C41 1.709(5) . ?
B4 B9 1.762(6) . ?
B4 B5 1.777(5) . ?
B5 B6 1.760(7) . ?
B5 B9 1.774(6) . ?
B5 B10 1.768(7) . ?
B6 C42 1.732(5) . ?
B6 B10 1.767(6) . ?
B6 B7 1.779(7) . ?
B7 C42 1.727(5) . ?
B7 B8 1.785(6) . ?
B7 B10 1.786(7) . ?
B8 B10 1.769(6) . ?
B8 B9 1.768(7) . ?
B9 B10 1.776(6) . ?
C1 C10 1.395(4) . ?
C1 C2 1.423(4) . ?
C2 C3 1.351(4) . ?
C3 C4 1.437(4) . ?
C4 C5 1.386(4) . ?
C5 C6 1.407(4) 3 ?
C5 C21 1.506(4) . ?
C6 C5 1.407(4) 3 ?
C6 C7 1.450(4) . ?
C7 C8 1.336(4) . ?
C8 C9 1.451(4) . ?
C9 C10 1.404(4) . ?
C10 C31 1.506(4) . ?
C21 C26 1.381(4) . ?
C21 C22 1.394(4) . ?
C22 C23 1.376(5) . ?
C23 C24 1.360(5) . ?
C24 C25 1.386(6) . ?
C25 C26 1.383(5) . ?
C31 C36 1.374(4) . ?
C31 C32 1.402(4) . ?
C32 C33 1.386(4) . ?
C33 C34 1.391(4) . ?
C33 C41 1.501(4) . ?
C34 C35 1.385(4) . ?
C35 C36 1.388(4) . ?
C41 C42 1.685(4) . ?
